data_1569784
loop_
_publ_author_name
'Uppu, Rao M.'
'Fronczek, Frank R.'

_publ_section_title
;
 1<i>H</i>-Benzo[<i>g</i>]pteridine-2,4-dione.
;
_journal_coeditor_code HB4421
_journal_issue 'Pt 1'
_journal_name_full IUCrData
_journal_page_first x221223
_journal_paper_doi 10.1107/S2414314622012238
_journal_volume 8
_journal_year 2023
_chemical_formula_iupac 'C10 H6 N4 O2'
_chemical_formula_moiety 'C10 H6 N4 O2'
_chemical_formula_sum 'C10 H6 N4 O2'
_chemical_formula_weight 214.19
_chemical_name_common alloxazine
_chemical_name_systematic
;
1<i>H</i>-Benzo[<i>g</i>]pteridine-2,4-dione
;
_space_group_crystal_system triclinic
_space_group_IT_number 2
_space_group_name_Hall '-P 1'
_space_group_name_H-M_alt 'P -1'
_atom_sites_solution_hydrogens mixed
_atom_sites_solution_primary dual
_audit_creation_method SHELXL-2018/1
_cell_angle_alpha 70.483(2)
_cell_angle_beta 84.150(2)
_cell_angle_gamma 84.208(3)
_cell_formula_units_Z 2
_cell_length_a 5.8027(2)
_cell_length_b 7.5404(3)
_cell_length_c 10.1345(4)
_cell_measurement_reflns_used 4433
_cell_measurement_temperature 90.0(5)
_cell_measurement_theta_max 69.08
_cell_measurement_theta_min 4.64
_cell_volume 414.72(3)
_computing_cell_refinement
;
SAINT (Bruker, 2016)
;
_computing_data_collection
;
APEX2 (Bruker, 2016)
;
_computing_data_reduction
;
SAINT (Bruker, 2016)
;
_computing_molecular_graphics
;
Mercury (Macrae <i>et al.</i>, 2020)
;
_computing_publication_material
;
publCIF (Westrip, 2010)
;
_computing_structure_refinement
;
<i>SHELXL2017/1</i> (Sheldrick, 2015b)
;
_computing_structure_solution
;
<i>SHELXT2014/5</i> (Sheldrick, 2015a)
;
_diffrn_ambient_temperature 90.0(5)
_diffrn_measured_fraction_theta_full 0.973
_diffrn_measured_fraction_theta_max 0.960
_diffrn_measurement_device_type 'Bruker Kappa APEXII DUO CCD'
_diffrn_measurement_method '\f and \w scans'
_diffrn_radiation_monochromator 'QUAZAR multilayer optics'
_diffrn_radiation_source 'I\mS microfocus'
_diffrn_radiation_type CuK\a
_diffrn_radiation_wavelength 1.54184
_diffrn_reflns_av_unetI/netI 0.0509
_diffrn_reflns_limit_h_max 7
_diffrn_reflns_limit_h_min -7
_diffrn_reflns_limit_k_max 9
_diffrn_reflns_limit_k_min -9
_diffrn_reflns_limit_l_max 12
_diffrn_reflns_limit_l_min -12
_diffrn_reflns_number 6802
_diffrn_reflns_theta_full 67.684
_diffrn_reflns_theta_max 69.357
_diffrn_reflns_theta_min 4.641
_exptl_absorpt_coefficient_mu 1.062
_exptl_absorpt_correction_T_max 0.979
_exptl_absorpt_correction_T_min 0.774
_exptl_absorpt_correction_type multi-scan
_exptl_absorpt_process_details
;
(<i>TWINABS</i>; Bruker, 2001)
;
_exptl_crystal_colour 'pale yellow'
_exptl_crystal_density_diffrn 1.715
_exptl_crystal_description plate
_exptl_crystal_F_000 220
_exptl_crystal_size_max 0.110
_exptl_crystal_size_mid 0.060
_exptl_crystal_size_min 0.020
_refine_diff_density_max 0.255
_refine_diff_density_min -0.281
_refine_ls_extinction_method none
_refine_ls_goodness_of_fit_ref 1.066
_refine_ls_hydrogen_treatment mixed
_refine_ls_matrix_type full
_refine_ls_number_parameters 152
_refine_ls_number_reflns 6802
_refine_ls_number_restraints 0
_refine_ls_restrained_S_all 1.066
_refine_ls_R_factor_all 0.0698
_refine_ls_R_factor_gt 0.0484
_refine_ls_shift/su_max 0.000
_refine_ls_shift/su_mean 0.000
_refine_ls_structure_factor_coef Fsqd
_refine_ls_weighting_details 'w=1/[\s^2^(Fo^2^)+(0.0713P)^2^+0.0047P] where P=(Fo^2^+2Fc^2^)/3'
_refine_ls_weighting_scheme calc
_refine_ls_wR_factor_gt 0.1319
_refine_ls_wR_factor_ref 0.1438
_reflns_number_gt 4832
_reflns_number_total 6802
_reflns_threshold_expression 'I > 2\s(I)'
_cod_data_source_file hb4421.cif
_cod_data_source_block I
_cod_database_code 1569784
_shelx_space_group_comment
;
The symmetry employed for this shelxl refinement is uniquely defined
by the following loop, which should always be used as a source of
symmetry information in preference to the above space-group names.
They are only intended as comments.
;
_shelx_estimated_absorpt_t_min 0.892
_shelx_estimated_absorpt_t_max 0.979

loop_
_space_group_symop_operation_xyz
'x, y, z'
'-x, -y, -z'

loop_
_atom_site_type_symbol
_atom_site_label
_atom_site_fract_x
_atom_site_fract_y
_atom_site_fract_z
_atom_site_U_iso_or_equiv
_atom_site_adp_type
_atom_site_calc_flag
_atom_site_occupancy
_atom_site_disorder_assembly
_atom_site_disorder_group
O O1 0.6141(4) 0.4107(3) 0.8404(2) 0.0215(6) Uani d 1 . .
O O2 -0.0946(3) 0.7091(3) 0.8834(2) 0.0213(6) Uani d 1 . .
N N1 0.2942(4) 0.8937(4) 0.4485(2) 0.0150(6) Uani d 1 . .
N N2 0.6687(4) 0.6283(4) 0.5564(2) 0.0160(6) Uani d 1 . .
N N3 0.2614(4) 0.5646(4) 0.8587(3) 0.0166(6) Uani d 1 . .
H H3N 0.231(5) 0.487(5) 0.949(4) 0.020 Uiso d 1 . .
N N4 0.1014(4) 0.7992(4) 0.6692(2) 0.0160(6) Uani d 1 . .
H H4N -0.018(6) 0.884(5) 0.638(3) 0.019 Uiso d 1 . .
C C1 0.4878(5) 0.8700(4) 0.3647(3) 0.0154(7) Uani d 1 . .
C C2 0.6759(5) 0.7382(4) 0.4193(3) 0.0154(7) Uani d 1 . .
C C3 0.8747(5) 0.7183(4) 0.3300(3) 0.0165(7) Uani d 1 . .
H H3 1.001181 0.631113 0.366387 0.020 Uiso calc 1 . .
C C4 0.8827(5) 0.8255(5) 0.1911(3) 0.0181(7) Uani d 1 . .
H H4 1.014200 0.811737 0.130392 0.022 Uiso calc 1 . .
C C5 0.6963(5) 0.9562(5) 0.1379(3) 0.0179(7) Uani d 1 . .
H H5 0.704994 1.030108 0.041346 0.022 Uiso calc 1 . .
C C6 0.5034(5) 0.9801(5) 0.2209(3) 0.0171(7) Uani d 1 . .
H H6 0.380553 1.069981 0.182484 0.020 Uiso calc 1 . .
C C7 0.2926(5) 0.7827(4) 0.5806(3) 0.0135(6) Uani d 1 . .
C C8 0.4803(5) 0.6503(4) 0.6354(3) 0.0147(7) Uani d 1 . .
C C9 0.4648(5) 0.5301(5) 0.7850(3) 0.0163(7) Uani d 1 . .
C C10 0.0784(5) 0.6913(5) 0.8079(3) 0.0164(7) Uani d 1 . .

loop_
_atom_site_aniso_label
_atom_site_aniso_U_11
_atom_site_aniso_U_22
_atom_site_aniso_U_33
_atom_site_aniso_U_12
_atom_site_aniso_U_13
_atom_site_aniso_U_23
O1 0.0173(11) 0.0228(13) 0.0192(11) 0.0062(9) -0.0022(9) -0.0018(9)
O2 0.0187(11) 0.0237(13) 0.0164(10) 0.0027(9) 0.0043(9) -0.0024(9)
N1 0.0137(12) 0.0175(15) 0.0133(13) -0.0003(10) -0.0001(10) -0.0047(11)
N2 0.0168(12) 0.0151(14) 0.0160(13) -0.0017(10) 0.0009(10) -0.0055(11)
N3 0.0150(13) 0.0179(14) 0.0124(12) 0.0033(10) 0.0007(10) -0.0008(10)
N4 0.0141(13) 0.0180(14) 0.0125(12) 0.0046(11) -0.0020(10) -0.0016(10)
C1 0.0145(14) 0.0168(16) 0.0163(16) -0.0015(12) -0.0001(12) -0.0074(13)
C2 0.0159(14) 0.0156(16) 0.0143(15) -0.0015(12) -0.0017(12) -0.0040(13)
C3 0.0139(14) 0.0174(17) 0.0199(15) -0.0003(12) -0.0012(12) -0.0085(13)
C4 0.0164(15) 0.0220(17) 0.0167(15) -0.0043(12) 0.0015(12) -0.0071(12)
C5 0.0197(15) 0.0195(17) 0.0140(15) -0.0025(12) -0.0010(12) -0.0044(12)
C6 0.0151(14) 0.0195(17) 0.0170(15) 0.0018(12) -0.0030(12) -0.0068(13)
C7 0.0140(14) 0.0127(16) 0.0139(14) -0.0014(11) 0.0000(12) -0.0048(12)
C8 0.0159(15) 0.0149(16) 0.0133(16) 0.0006(12) -0.0048(12) -0.0039(13)
C9 0.0162(15) 0.0176(17) 0.0152(16) -0.0007(12) -0.0014(12) -0.0056(13)
C10 0.0155(15) 0.0176(17) 0.0158(15) 0.0010(12) -0.0013(12) -0.0056(12)

loop_
_atom_type_symbol
_atom_type_description
_atom_type_scat_dispersion_real
_atom_type_scat_dispersion_imag
_atom_type_scat_source
C C 0.0181 0.0091 'International Tables Vol C Tables 4.2.6.8 and 6.1.1.4'
H H 0.0000 0.0000 'International Tables Vol C Tables 4.2.6.8 and 6.1.1.4'
N N 0.0311 0.0180 'International Tables Vol C Tables 4.2.6.8 and 6.1.1.4'
O O 0.0492 0.0322 'International Tables Vol C Tables 4.2.6.8 and 6.1.1.4'

loop_
_geom_angle_atom_site_label_1
_geom_angle_atom_site_label_2
_geom_angle_atom_site_label_3
_geom_angle_site_symmetry_1
_geom_angle_site_symmetry_3
_geom_angle
_geom_angle_publ_flag
C7 N1 C1 . . 115.5(3) ?
C8 N2 C2 . . 116.9(3) ?
C10 N3 C9 . . 127.3(3) ?
C10 N3 H3N . . 113(2) ?
C9 N3 H3N . . 119(2) ?
C10 N4 C7 . . 123.5(3) ?
C10 N4 H4N . . 116(2) ?
C7 N4 H4N . . 121(2) ?
N1 C1 C6 . . 119.7(3) ?
N1 C1 C2 . . 121.5(3) ?
C6 C1 C2 . . 118.8(3) ?
N2 C2 C3 . . 118.8(3) ?
N2 C2 C1 . . 121.1(3) ?
C3 C2 C1 . . 120.1(3) ?
C4 C3 C2 . . 119.5(3) ?
C4 C3 H3 . . 120.3 ?
C2 C3 H3 . . 120.3 ?
C3 C4 C5 . . 120.1(3) ?
C3 C4 H4 . . 120.0 ?
C5 C4 H4 . . 120.0 ?
C6 C5 C4 . . 122.0(3) ?
C6 C5 H5 . . 119.0 ?
C4 C5 H5 . . 119.0 ?
C5 C6 C1 . . 119.5(3) ?
C5 C6 H6 . . 120.2 ?
C1 C6 H6 . . 120.2 ?
N1 C7 N4 . . 118.0(3) ?
N1 C7 C8 . . 123.0(3) ?
N4 C7 C8 . . 119.0(3) ?
N2 C8 C7 . . 122.0(3) ?
N2 C8 C9 . . 118.3(3) ?
C7 C8 C9 . . 119.8(3) ?
O1 C9 N3 . . 121.7(3) ?
O1 C9 C8 . . 124.5(3) ?
N3 C9 C8 . . 113.8(3) ?
O2 C10 N4 . . 121.8(3) ?
O2 C10 N3 . . 121.6(3) ?
N4 C10 N3 . . 116.6(3) ?

loop_
_geom_bond_atom_site_label_1
_geom_bond_atom_site_label_2
_geom_bond_site_symmetry_2
_geom_bond_distance
_geom_bond_publ_flag
O1 C9 . 1.217(3) ?
O2 C10 . 1.224(4) ?
N1 C7 . 1.321(4) ?
N1 C1 . 1.372(4) ?
N2 C8 . 1.318(4) ?
N2 C2 . 1.358(4) ?
N3 C10 . 1.372(4) ?
N3 C9 . 1.381(4) ?
N3 H3N . 0.92(3) ?
N4 C10 . 1.369(4) ?
N4 C7 . 1.377(4) ?
N4 H4N . 0.90(3) ?
C1 C6 . 1.414(4) ?
C1 C2 . 1.422(4) ?
C2 C3 . 1.420(4) ?
C3 C4 . 1.368(4) ?
C3 H3 . 0.9500 ?
C4 C5 . 1.407(4) ?
C4 H4 . 0.9500 ?
C5 C6 . 1.364(4) ?
C5 H5 . 0.9500 ?
C6 H6 . 0.9500 ?
C7 C8 . 1.423(4) ?
C8 C9 . 1.483(4) ?

loop_
_geom_hbond_atom_site_label_D
_geom_hbond_atom_site_label_H
_geom_hbond_atom_site_label_A
_geom_hbond_site_symmetry_A
_geom_hbond_distance_DH
_geom_hbond_distance_HA
_geom_hbond_distance_DA
_geom_hbond_angle_DHA
_geom_hbond_publ_flag
N3 H3N O2 2_567 0.92(3) 2.00(4) 2.883(3) 162(3) yes
N4 H4N N1 2_576 0.90(3) 2.22(3) 3.114(3) 176(3) yes
C3 H3 N2 2_766 0.95 2.58 3.520(4) 173 yes
C6 H6 O2 2_576 0.95 2.21 3.158(4) 173 yes
